data_1564850
loop_
_publ_author_name
'Toikka, Yulia N.'
'Spiridonova, Dar&#x2019;ya V.'
'Novikov, Alexander S.'
'Bokach, Nadezhda A.'

_publ_section_title
;
 Copper(II) Prevents the Saccarine-Dialkylcyanamide Coupling by Forming
 Mononuclear (Saccharinate)(Dialkylcyanamide)copper(II) Complexes
;
_journal_issue 9
_journal_name_full Inorganics
_journal_page_first 69
_journal_paper_doi 10.3390/inorganics9090069
_journal_volume 9
_journal_year 2021
_chemical_formula_moiety 'C14 H16 Cu N2 O10 S2, 2(H2 O)'
_chemical_formula_sum 'C14 H20 Cu N2 O12 S2'
_chemical_formula_weight 535.98
_space_group_crystal_system monoclinic
_space_group_IT_number 14
_space_group_name_Hall '-P 2ybc'
_space_group_name_H-M_alt 'P 1 21/c 1'
_atom_sites_solution_hydrogens difmap
_atom_sites_solution_primary iterative
_audit_creation_date 2021-02-02
_audit_creation_method
;
Olex2 1.2
(compiled 2018.05.29 svn.r3508 for OlexSys, GUI svn.r5506)
;
_cell_angle_alpha 90
_cell_angle_beta 100.9120(10)
_cell_angle_gamma 90
_cell_formula_units_Z 2
_cell_length_a 8.32260(10)
_cell_length_b 16.3127(2)
_cell_length_c 7.22800(10)
_cell_measurement_reflns_used 11425
_cell_measurement_temperature 100(2)
_cell_measurement_theta_max 76.6920
_cell_measurement_theta_min 2.6730
_cell_volume 963.56(2)
_computing_cell_refinement 'CrysAlisPro 1.171.40.71a (Rigaku OD, 2020)'
_computing_data_collection 'CrysAlisPro 1.171.40.71a (Rigaku OD, 2020)'
_computing_data_reduction 'CrysAlisPro 1.171.40.71a (Rigaku OD, 2020)'
_computing_molecular_graphics 'Olex2 (Dolomanov et al., 2009)'
_computing_publication_material 'Olex2 (Dolomanov et al., 2009)'
_computing_structure_refinement 'ShelXL (Sheldrick, 2015)'
_computing_structure_solution
;
Superflip (Palatinus & Chapuis, 2007;Palatinus & van der Lee, 2008;
Palatinus et al., 2012)
;
_diffrn_ambient_environment N~2~
_diffrn_ambient_temperature 100(2)
_diffrn_detector 'Hybrid Pixel Array Detector'
_diffrn_detector_area_resol_mean 10.0000
_diffrn_detector_type HyPix
_diffrn_measured_fraction_theta_full 1.000
_diffrn_measured_fraction_theta_max 0.986
_diffrn_measurement_details
;
List of Runs (angles in degrees, time in seconds):

  # Type    Start    End  Width  t~exp~   \w     \q     \k     \f   Frames
--------------------------------------------------------------------------
  1  \w    -27.00  24.00   0.50    0.05    --   47.20 -19.00 120.00  102
  2  \w     16.00  87.00   0.50    0.05    --   47.20-112.00  30.00  142
  3  \w     47.00  72.00   0.50    0.06    --  107.75-112.00  30.00   50
  4  \w     35.00  71.00   0.50    0.06    --  107.75 -61.00   0.00   72
  5  \w     96.00 121.00   0.50    0.06    --  107.75  30.00 -60.00   50
  6  \w    146.00 177.00   0.50    0.06    --  107.75  30.00 -60.00   62
  7  \w    102.00 142.00   0.50    0.06    --  107.75 112.00 123.00   80
  8  \w    126.00 151.00   0.50    0.06    --  107.75  77.00 120.00   50
  9  \w    149.00 177.00   0.50    0.06    --  107.75  15.00 120.00   56
 10  \w    102.00 135.00   0.50    0.06    --  107.75  15.00 120.00   66
 11  \w     85.00 115.00   0.50    0.06    --  107.75  77.00 120.00   60
 12  \w     74.00 101.00   0.50    0.05    --   47.20 125.00  60.00   54
 13  \w    -24.00  26.00   0.50    0.05    --   47.20 -19.00-180.00  100
 14  \w     37.00  71.00   0.50    0.06    --  107.75 -61.00-180.00   68
 15  \w     42.00  69.00   0.50    0.06    --  107.75 -61.00-150.00   54
 16  \w    -73.00 -44.00   0.50    0.05    --  -47.20 112.00 123.00   58
 17  \w     35.00  69.00   0.50    0.06    --  107.75 -61.00 150.00   68
 18  \w   -115.00 -77.00   0.50    0.05    --  -47.20-125.00  60.00   76
 19  \w   -120.00 -74.00   0.50    0.05    --  -47.20-125.00 120.00   92
 20  \w   -150.00-125.00   0.50    0.06    -- -106.00-112.00  30.00   50
 21  \w   -161.00 -93.00   0.50    0.06    -- -106.00 -45.00  60.00  136
 22  \w   -167.00 -98.00   0.50    0.06    -- -106.00 -15.00 -90.00  138
 23  \w    -71.00 -40.00   0.50    0.06    -- -106.00  61.00 -30.00   62
 24  \w    -67.00 -37.00   0.50    0.06    -- -106.00  77.00 -30.00   60
 25  \w    -71.00 -43.00   0.50    0.06    -- -106.00  77.00  60.00   56
 26  \w    -82.00 -56.00   0.50    0.06    -- -106.00  77.00 120.00   52
 27  \w    -91.00 -63.00   0.50    0.06    -- -106.00 112.00 123.00   56
 28  \w   -103.00 -78.00   0.50    0.06    -- -106.00  77.00  60.00   50
 29  \w   -108.00 -44.00   0.50    0.06    -- -106.00 111.00  82.82  128
 30  \w   -103.00 -77.00   0.50    0.06    -- -106.00  77.00 -30.00   52
 31  \w   -108.00 -78.00   0.50    0.06    -- -106.00 109.00  43.84   60
 32  \w   -108.00 -61.00   0.50    0.06    -- -106.00 110.00  71.80   94
 33  \w      4.00  30.00   0.50    0.05    --   47.20-112.00  30.00   52
 34  \w    -37.00  17.00   0.50    0.05    --  -47.20  37.00-150.00  108
 35  \w    -21.00  16.00   0.50    0.05    --  -47.20  19.00 150.00   74
 36  \w    -12.00  18.00   0.50    0.05    --   47.20 -77.00  60.00   60
 37  \w     27.00  62.00   0.50    0.05    --   47.20 -77.00  60.00   70
 38  \w    -11.00  17.00   0.50    0.05    --   47.20 -19.00 -30.00   56
 39  \w   -174.00-148.00   0.50    0.06    -- -106.00 -30.00 -60.00   52
 40  \w    -58.00 -33.00   0.50    0.06    -- -106.00 125.00-180.00   50
 41  \w   -170.00-145.00   0.50    0.06    -- -106.00 -45.00 150.00   50
 42  \w   -115.00 -83.00   0.50    0.06    -- -106.00 -77.00 -90.00   64
 43  \w   -111.00 -80.00   0.50    0.06    -- -106.00 125.00-180.00   62
 44  \w   -176.00-150.00   0.50    0.06    -- -106.00 -77.00 -90.00   52
 45  \w   -174.00-149.00   0.50    0.06    -- -106.00 -61.00 -60.00   50
 46  \w   -129.00-101.00   0.50    0.06    -- -106.00 -61.00-150.00   56
 47  \w   -126.00-100.00   0.50    0.06    -- -106.00 -30.00 -60.00   52
 48  \w   -127.00 -89.00   0.50    0.06    -- -106.00 -61.00 -60.00   76
 49  \w    -70.00 -35.00   0.50    0.06    -- -106.00  61.00  60.00   70
 50  \w   -177.00-129.00   0.50    0.06    -- -106.00 -45.00  90.00   96
 51  \w    -71.00 -46.00   0.50    0.06    -- -106.00  61.00  30.00   50
 52  \w    -66.00 -40.00   0.50    0.06    -- -106.00  61.00 150.00   52
 53  \w   -134.00-101.00   0.50    0.06    -- -106.00 -45.00 150.00   66
 54  \w     40.00  71.00   0.50    0.06    --  107.75 -61.00 120.00   62
 55  \w     45.00  70.00   0.50    0.06    --  107.75 -61.00  60.00   50
 56  \w     85.00 111.00   0.50    0.06    --  107.75-125.00   0.00   52
 57  \w     39.00  65.00   0.50    0.06    --  107.75-125.00   0.00   52
 58  \w     87.00 112.00   0.50    0.06    --  107.75-125.00  30.00   50
 59  \w     38.00  70.00   0.50    0.06    --  107.75 -61.00  30.00   64
 60  \w     82.00 108.00   0.50    0.06    --  107.75-125.00-180.00   52
 61  \w     49.00  76.00   0.50    0.06    --  107.75-125.00-180.00   54
 62  \w     68.00  94.00   0.50    0.06    --  107.75 -77.00 -90.00   52
 63  \w     35.00  60.00   0.50    0.06    --  107.75 -61.00 -30.00   50
 64  \w     87.00 112.00   0.50    0.06    --  107.75-125.00 -60.00   50
 65  \w     41.00  67.00   0.50    0.06    --  107.75-125.00 -60.00   52
 66  \w     36.00  61.00   0.50    0.06    --  107.75-125.00 150.00   50
 67  \w     67.00 106.00   0.50    0.06    --  107.75 -94.00-150.00   78
 68  \w     81.00 106.00   0.50    0.06    --  107.75 -94.00-180.00   50
;
_diffrn_measurement_device 'four-circle diffractometer'
_diffrn_measurement_device_type 'XtaLAB Synergy, Single source at home/near, HyPix'
_diffrn_measurement_method '\w scans'
_diffrn_orient_matrix_type 'CrysAlisPro convention (1999,Acta A55,543-557)'
_diffrn_orient_matrix_UB_11 -0.1840554000
_diffrn_orient_matrix_UB_12 -0.0204117000
_diffrn_orient_matrix_UB_13 -0.0384311000
_diffrn_orient_matrix_UB_21 0.0403156000
_diffrn_orient_matrix_UB_22 -0.0905337000
_diffrn_orient_matrix_UB_23 0.0486355000
_diffrn_orient_matrix_UB_31 -0.0061740000
_diffrn_orient_matrix_UB_32 0.0173750000
_diffrn_orient_matrix_UB_33 0.2080693000
_diffrn_radiation_monochromator mirror
_diffrn_radiation_probe x-ray
_diffrn_radiation_type CuK\a
_diffrn_radiation_wavelength 1.54184
_diffrn_reflns_av_R_equivalents 0.0307
_diffrn_reflns_av_unetI/netI 0.0153
_diffrn_reflns_Laue_measured_fraction_full 1.000
_diffrn_reflns_Laue_measured_fraction_max 0.986
_diffrn_reflns_limit_h_max 10
_diffrn_reflns_limit_h_min -10
_diffrn_reflns_limit_k_max 20
_diffrn_reflns_limit_k_min -20
_diffrn_reflns_limit_l_max 9
_diffrn_reflns_limit_l_min -7
_diffrn_reflns_number 14210
_diffrn_reflns_point_group_measured_fraction_full 1.000
_diffrn_reflns_point_group_measured_fraction_max 0.986
_diffrn_reflns_theta_full 67.684
_diffrn_reflns_theta_max 77.214
_diffrn_reflns_theta_min 5.413
_diffrn_source 'micro-focus sealed X-ray tube'
_diffrn_source_type 'PhotonJet (Cu) X-ray Source'
_exptl_absorpt_coefficient_mu 4.292
_exptl_absorpt_correction_T_max 1.00000
_exptl_absorpt_correction_T_min 0.72428
_exptl_absorpt_correction_type multi-scan
_exptl_absorpt_process_details
;
CrysAlisPro 1.171.40.71a (Rigaku Oxford Diffraction, 2020)
Empirical absorption correction using spherical harmonics,
 implemented in SCALE3 ABSPACK scaling algorithm.
;
_exptl_crystal_colour 'clear light blue'
_exptl_crystal_colour_lustre clear
_exptl_crystal_colour_modifier light
_exptl_crystal_colour_primary blue
_exptl_crystal_density_diffrn 1.847
_exptl_crystal_description prism
_exptl_crystal_F_000 550
_exptl_crystal_size_max 0.24
_exptl_crystal_size_mid 0.2
_exptl_crystal_size_min 0.12
_refine_diff_density_max 0.419
_refine_diff_density_min -0.438
_refine_diff_density_rms 0.068
_refine_ls_extinction_coef 0.0027(2)
_refine_ls_extinction_expression Fc^*^=kFc[1+0.001xFc^2^\l^3^/sin(2\q)]^-1/4^
_refine_ls_extinction_method 'SHELXL (Sheldrick, 2015)'
_refine_ls_goodness_of_fit_ref 1.076
_refine_ls_hydrogen_treatment refall
_refine_ls_matrix_type full
_refine_ls_number_parameters 183
_refine_ls_number_reflns 2023
_refine_ls_number_restraints 0
_refine_ls_restrained_S_all 1.076
_refine_ls_R_factor_all 0.0256
_refine_ls_R_factor_gt 0.0254
_refine_ls_shift/su_max 0.000
_refine_ls_shift/su_mean 0.000
_refine_ls_structure_factor_coef Fsqd
_refine_ls_weighting_details 'w=1/[\s^2^(Fo^2^)+(0.0357P)^2^+1.0338P] where P=(Fo^2^+2Fc^2^)/3'
_refine_ls_weighting_scheme calc
_refine_ls_wR_factor_gt 0.0706
_refine_ls_wR_factor_ref 0.0707
_reflns_Friedel_coverage 0.000
_reflns_number_gt 2001
_reflns_number_total 2023
_reflns_threshold_expression 'I > 2\s(I)'
_cod_data_source_file 16953_YN-132.cif
_cod_data_source_block 16953_yn-132
_cod_database_code 1564850
_shelx_shelxl_version_number 2018/3
_chemical_oxdiff_formula 'Cu1 C13 H18 N3 O5 S1'
_shelx_space_group_comment
;
The symmetry employed for this shelxl refinement is uniquely defined
by the following loop, which should always be used as a source of
symmetry information in preference to the above space-group names.
They are only intended as comments.
;
_shelx_estimated_absorpt_t_max 0.627
_shelx_estimated_absorpt_t_min 0.426
_diffrn_oxdiff_digest_frames
;
014a859d25208c3f1cc2f8d7aa0e91ba67000809f9d
;
_reflns_odcompleteness_completeness 99.90
_reflns_odcompleteness_iscentric 1
_reflns_odcompleteness_theta 74.33
_olex2_refinement_description
;
;
_olex2_submission_special_instructions 'No special instructions were received'
_oxdiff_exptl_absorpt_empirical_details
;
Empirical correction (ABSPACK) includes:
- Absorption correction using spherical harmonics
- Frame scaling
;
_oxdiff_exptl_absorpt_empirical_full_max 1.467
_oxdiff_exptl_absorpt_empirical_full_min 0.741

loop_
_space_group_symop_operation_xyz
'x, y, z'
'-x, y+1/2, -z+1/2'
'-x, -y, -z'
'x, -y-1/2, z-1/2'

loop_
_atom_site_label
_atom_site_type_symbol
_atom_site_fract_x
_atom_site_fract_y
_atom_site_fract_z
_atom_site_U_iso_or_equiv
_atom_site_adp_type
_atom_site_occupancy
_atom_site_site_symmetry_order
_atom_site_calc_flag
_atom_site_refinement_flags_posn
_atom_site_refinement_flags_adp
_atom_site_refinement_flags_occupancy
_atom_site_disorder_assembly
_atom_site_disorder_group
Cu1 Cu 0.500000 0.500000 0.500000 0.01035(12) Uani 1 2 d S T P . .
S1 S 0.17030(4) 0.55502(2) 0.21639(5) 0.00892(12) Uani 1 1 d . . . . .
O1 O 0.61444(15) 0.58803(8) 0.65629(18) 0.0131(3) Uani 1 1 d . . . . .
H1A H 0.591(4) 0.5896(19) 0.767(5) 0.041(8) Uiso 1 1 d . . . . .
H1B H 0.589(3) 0.6272(18) 0.604(4) 0.024(7) Uiso 1 1 d . . . . .
O2 O 0.30108(17) 0.47603(9) 0.7059(2) 0.0172(3) Uani 1 1 d . . . . .
H2A H 0.210(4) 0.4747(19) 0.641(4) 0.042(8) Uiso 1 1 d . . . . .
H2B H 0.290(4) 0.4984(18) 0.790(5) 0.034(8) Uiso 1 1 d . . . . .
O3 O 0.48202(15) 0.70531(7) 0.43237(18) 0.0138(3) Uani 1 1 d . . . . .
O4 O 0.19844(15) 0.51169(7) 0.05192(17) 0.0128(3) Uani 1 1 d . . . . .
O5 O 0.07214(15) 0.51399(7) 0.33221(17) 0.0126(3) Uani 1 1 d . . . . .
N1 N 0.34579(17) 0.58470(8) 0.34704(19) 0.0104(3) Uani 1 1 d . . . . .
C1 C 0.3601(2) 0.66751(10) 0.3476(2) 0.0107(3) Uani 1 1 d . . . . .
C2 C 0.2133(2) 0.70979(10) 0.2376(2) 0.0104(3) Uani 1 1 d . . . . .
C3 C 0.1833(2) 0.79326(10) 0.2172(2) 0.0119(3) Uani 1 1 d . . . . .
H3 H 0.258(3) 0.8314(15) 0.271(3) 0.017(5) Uiso 1 1 d . . . . .
C4 C 0.0319(2) 0.81799(11) 0.1141(2) 0.0141(3) Uani 1 1 d . . . . .
H4 H 0.010(3) 0.8719(16) 0.106(3) 0.018(6) Uiso 1 1 d . . . . .
C5 C -0.0847(2) 0.76097(11) 0.0329(2) 0.0138(3) Uani 1 1 d . . . . .
H5 H -0.183(3) 0.7807(15) -0.035(3) 0.021(6) Uiso 1 1 d . . . . .
C6 C -0.0547(2) 0.67695(11) 0.0520(2) 0.0121(3) Uani 1 1 d . . . . .
H6 H -0.127(3) 0.6403(15) -0.001(3) 0.015(5) Uiso 1 1 d . . . . .
C7 C 0.0951(2) 0.65403(10) 0.1562(2) 0.0104(3) Uani 1 1 d . . . . .
O1S O 0.52978(17) 0.62597(9) 0.98548(19) 0.0175(3) Uani 1 1 d . . . . .
H1SA H 0.521(3) 0.674(2) 0.992(4) 0.031(7) Uiso 1 1 d . . . . .
H1SB H 0.572(4) 0.6086(18) 1.083(4) 0.034(8) Uiso 1 1 d . . . . .

loop_
_atom_site_aniso_label
_atom_site_aniso_U_11
_atom_site_aniso_U_22
_atom_site_aniso_U_33
_atom_site_aniso_U_23
_atom_site_aniso_U_13
_atom_site_aniso_U_12
Cu1 0.01097(19) 0.00692(19) 0.0120(2) 0.00011(12) -0.00072(13) 0.00079(12)
S1 0.0089(2) 0.0068(2) 0.0107(2) -0.00003(13) 0.00114(14) 0.00012(13)
O1 0.0152(6) 0.0082(6) 0.0145(6) 0.0009(5) -0.0003(5) 0.0009(5)
O2 0.0151(7) 0.0216(7) 0.0153(7) 0.0010(6) 0.0040(5) 0.0034(5)
O3 0.0123(6) 0.0095(6) 0.0180(6) 0.0005(5) -0.0015(5) -0.0025(4)
O4 0.0141(6) 0.0113(6) 0.0127(6) -0.0023(4) 0.0022(5) 0.0009(4)
O5 0.0128(6) 0.0100(5) 0.0153(6) 0.0015(4) 0.0032(5) -0.0017(4)
N1 0.0089(6) 0.0084(6) 0.0131(6) -0.0003(5) 0.0003(5) 0.0006(5)
C1 0.0131(8) 0.0096(8) 0.0099(7) 0.0012(6) 0.0038(6) 0.0008(6)
C2 0.0105(7) 0.0108(8) 0.0100(7) 0.0007(6) 0.0023(6) 0.0002(6)
C3 0.0137(8) 0.0093(8) 0.0131(8) 0.0001(6) 0.0034(6) -0.0015(6)
C4 0.0183(8) 0.0092(8) 0.0159(8) 0.0022(6) 0.0059(7) 0.0037(6)
C5 0.0120(8) 0.0152(8) 0.0140(8) 0.0025(6) 0.0020(6) 0.0042(6)
C6 0.0112(8) 0.0120(8) 0.0129(8) -0.0004(6) 0.0021(6) -0.0008(6)
C7 0.0125(8) 0.0078(7) 0.0115(7) 0.0010(6) 0.0038(6) 0.0006(6)
O1S 0.0223(7) 0.0124(7) 0.0175(7) 0.0019(5) 0.0032(5) 0.0046(5)

loop_
_atom_type_symbol
_atom_type_description
_atom_type_scat_dispersion_real
_atom_type_scat_dispersion_imag
_atom_type_scat_source
C C 0.0181 0.0091 'International Tables Vol C Tables 4.2.6.8 and 6.1.1.4'
H H 0.0000 0.0000 'International Tables Vol C Tables 4.2.6.8 and 6.1.1.4'
Cu Cu -1.9646 0.5888 'International Tables Vol C Tables 4.2.6.8 and 6.1.1.4'
N N 0.0311 0.0180 'International Tables Vol C Tables 4.2.6.8 and 6.1.1.4'
O O 0.0492 0.0322 'International Tables Vol C Tables 4.2.6.8 and 6.1.1.4'
S S 0.3331 0.5567 'International Tables Vol C Tables 4.2.6.8 and 6.1.1.4'

loop_
_geom_angle_atom_site_label_1
_geom_angle_atom_site_label_2
_geom_angle_atom_site_label_3
_geom_angle
_geom_angle_site_symmetry_1
_geom_angle_site_symmetry_3
_geom_angle_publ_flag
O1 Cu1 O1 180.00(7) 3_666 . ?
O1 Cu1 O2 94.43(5) . . ?
O1 Cu1 O2 85.57(5) 3_666 . ?
O1 Cu1 N1 90.19(6) 3_666 3_666 ?
O1 Cu1 N1 89.81(6) . 3_666 ?
O1 Cu1 N1 89.81(6) 3_666 . ?
O1 Cu1 N1 90.19(6) . . ?
N1 Cu1 O2 90.52(5) . . ?
N1 Cu1 O2 89.48(5) 3_666 . ?
N1 Cu1 N1 180.0 . 3_666 ?
O4 S1 O5 116.77(7) . . ?
O4 S1 N1 110.55(7) . . ?
O4 S1 C7 110.67(7) . . ?
O5 S1 N1 109.92(7) . . ?
O5 S1 C7 110.87(7) . . ?
N1 S1 C7 96.15(7) . . ?
Cu1 O1 H1A 113(2) . . ?
Cu1 O1 H1B 106(2) . . ?
H1A O1 H1B 110(3) . . ?
Cu1 O2 H2A 108(2) . . ?
Cu1 O2 H2B 129(2) . . ?
H2A O2 H2B 104(3) . . ?
S1 N1 Cu1 120.21(8) . . ?
C1 N1 Cu1 128.40(12) . . ?
C1 N1 S1 111.16(11) . . ?
O3 C1 N1 123.93(15) . . ?
O3 C1 C2 122.78(15) . . ?
N1 C1 C2 113.29(14) . . ?
C3 C2 C1 128.46(15) . . ?
C7 C2 C1 111.47(14) . . ?
C7 C2 C3 120.01(15) . . ?
C2 C3 H3 122.2(15) . . ?
C2 C3 C4 117.78(16) . . ?
C4 C3 H3 120.0(15) . . ?
C3 C4 H4 117.9(15) . . ?
C5 C4 C3 121.26(16) . . ?
C5 C4 H4 120.8(15) . . ?
C4 C5 H5 117.7(15) . . ?
C4 C5 C6 121.17(16) . . ?
C6 C5 H5 121.1(15) . . ?
C5 C6 H6 122.0(15) . . ?
C7 C6 C5 116.50(16) . . ?
C7 C6 H6 121.5(15) . . ?
C2 C7 S1 107.89(12) . . ?
C6 C7 S1 128.82(13) . . ?
C6 C7 C2 123.28(16) . . ?
H1SA O1S H1SB 110(3) . . ?

loop_
_geom_bond_atom_site_label_1
_geom_bond_atom_site_label_2
_geom_bond_distance
_geom_bond_site_symmetry_2
_geom_bond_publ_flag
Cu1 O1 1.9590(12) 3_666 ?
Cu1 O1 1.9591(12) . ?
Cu1 O2 2.4577(13) . ?
Cu1 N1 2.0595(14) 3_666 ?
Cu1 N1 2.0595(14) . ?
S1 O4 1.4398(12) . ?
S1 O5 1.4406(12) . ?
S1 N1 1.6544(14) . ?
S1 C7 1.7568(17) . ?
O1 H1A 0.86(3) . ?
O1 H1B 0.75(3) . ?
O2 H2A 0.81(3) . ?
O2 H2B 0.73(3) . ?
O3 C1 1.245(2) . ?
N1 C1 1.356(2) . ?
C1 C2 1.495(2) . ?
C2 C3 1.387(2) . ?
C2 C7 1.386(2) . ?
C3 H3 0.91(2) . ?
C3 C4 1.397(2) . ?
C4 H4 0.90(3) . ?
C4 C5 1.391(3) . ?
C5 H5 0.93(3) . ?
C5 C6 1.395(2) . ?
C6 H6 0.88(2) . ?
C6 C7 1.381(2) . ?
O1S H1SA 0.79(3) . ?
O1S H1SB 0.78(3) . ?

loop_
_geom_torsion_atom_site_label_1
_geom_torsion_atom_site_label_2
_geom_torsion_atom_site_label_3
_geom_torsion_atom_site_label_4
_geom_torsion
_geom_torsion_site_symmetry_1
_geom_torsion_site_symmetry_2
_geom_torsion_site_symmetry_3
_geom_torsion_site_symmetry_4
_geom_torsion_publ_flag
Cu1 N1 C1 O3 6.9(2) . . . . ?
Cu1 N1 C1 C2 -172.30(10) . . . . ?
S1 N1 C1 O3 -178.64(13) . . . . ?
S1 N1 C1 C2 2.12(17) . . . . ?
O3 C1 C2 C3 -3.0(3) . . . . ?
O3 C1 C2 C7 179.75(15) . . . . ?
O4 S1 N1 Cu1 -72.38(10) . . . . ?
O4 S1 N1 C1 112.69(12) . . . . ?
O4 S1 C7 C2 -113.20(12) . . . . ?
O4 S1 C7 C6 68.47(17) . . . . ?
O5 S1 N1 Cu1 57.98(10) . . . . ?
O5 S1 N1 C1 -116.96(12) . . . . ?
O5 S1 C7 C2 115.57(12) . . . . ?
O5 S1 C7 C6 -62.76(18) . . . . ?
N1 S1 C7 C2 1.50(12) . . . . ?
N1 S1 C7 C6 -176.83(16) . . . . ?
N1 C1 C2 C3 176.21(16) . . . . ?
N1 C1 C2 C7 -1.0(2) . . . . ?
C1 C2 C3 C4 -176.73(15) . . . . ?
C1 C2 C7 S1 -0.53(16) . . . . ?
C1 C2 C7 C6 177.92(15) . . . . ?
C2 C3 C4 C5 -0.6(2) . . . . ?
C3 C2 C7 S1 -178.00(13) . . . . ?
C3 C2 C7 C6 0.4(3) . . . . ?
C3 C4 C5 C6 0.2(3) . . . . ?
C4 C5 C6 C7 0.5(3) . . . . ?
C5 C6 C7 S1 177.29(13) . . . . ?
C5 C6 C7 C2 -0.8(2) . . . . ?
C7 S1 N1 Cu1 172.82(8) . . . . ?
C7 S1 N1 C1 -2.12(13) . . . . ?
C7 C2 C3 C4 0.3(2) . . . . ?
